data_1547842
loop_
_publ_author_name
'Balalaie, Saeed'
'Mirzaie, Sattar'
'Nikbakht, Ali'
'Hamdan, Fatima'
'Rominger, Frank'
'Navari, Razieh'
'Bijanzadeh, Hamid Reza'

_publ_section_title
;
 Indium-Catalyzed Intramolecular Hydroamidation of Alkynes: An Exo-Dig
 Cyclization for the Synthesis of Pyranoquinolines through
 Post-Transformational Reaction.
;
_journal_issue 22
_journal_name_full 'Organic letters'
_journal_page_first 6124
_journal_page_last 6127
_journal_paper_doi 10.1021/acs.orglett.7b02603
_journal_volume 19
_journal_year 2017
_chemical_formula_sum 'C37 H32 I N3 O3'
_chemical_formula_weight 693.55
_space_group_crystal_system monoclinic
_space_group_IT_number 15
_space_group_name_Hall '-C 2yc'
_space_group_name_H-M_alt 'C 1 2/c 1'
_symmetry_space_group_name_Hall '-C 2yc'
_symmetry_space_group_name_H-M 'C 1 2/c 1'
_atom_sites_solution_hydrogens geom
_audit_creation_method SHELXL-2016/6
_cell_angle_alpha 90
_cell_angle_beta 94.0494(11)
_cell_angle_gamma 90
_cell_formula_units_Z 8
_cell_length_a 18.8797(7)
_cell_length_b 13.6265(5)
_cell_length_c 24.4476(8)
_cell_measurement_reflns_used 3961
_cell_measurement_temperature 200(2)
_cell_measurement_theta_max 20.64
_cell_measurement_theta_min 2.44
_cell_volume 6273.8(4)
_computing_cell_refinement 'Bruker SAINT'
_computing_data_collection 'Bruker APEX2'
_computing_data_reduction 'Bruker SAINT'
_computing_molecular_graphics 'Bruker SHELXTL'
_computing_publication_material 'Bruker SHELXTL'
_computing_structure_refinement 'SHELXL-2016/6 (Sheldrick, 2016)'
_computing_structure_solution 'SHELXS-97 (Sheldrick 2008)'
_diffrn_ambient_temperature 200(2)
_diffrn_measured_fraction_theta_full 0.999
_diffrn_measured_fraction_theta_max 0.999
_diffrn_measurement_device_type 'Bruker APEX-II Quazar area detector'
_diffrn_measurement_method '\f and \w scans'
_diffrn_radiation_type MoK\a
_diffrn_radiation_wavelength 0.71073
_diffrn_reflns_av_R_equivalents 0.0454
_diffrn_reflns_av_unetI/netI 0.0522
_diffrn_reflns_Laue_measured_fraction_full 0.999
_diffrn_reflns_Laue_measured_fraction_max 0.999
_diffrn_reflns_limit_h_max 16
_diffrn_reflns_limit_h_min -22
_diffrn_reflns_limit_k_max 15
_diffrn_reflns_limit_k_min -15
_diffrn_reflns_limit_l_max 28
_diffrn_reflns_limit_l_min -28
_diffrn_reflns_number 19295
_diffrn_reflns_point_group_measured_fraction_full 0.999
_diffrn_reflns_point_group_measured_fraction_max 0.999
_diffrn_reflns_theta_full 24.722
_diffrn_reflns_theta_max 24.722
_diffrn_reflns_theta_min 1.670
_diffrn_source 'ImuS microsource'
_exptl_absorpt_coefficient_mu 1.062
_exptl_absorpt_correction_T_max 0.9484
_exptl_absorpt_correction_T_min 0.8687
_exptl_absorpt_correction_type multi-scan
_exptl_absorpt_process_details
;
Sheldrick, G. M. (2008). <i>SADABS</i>. University of G\"ottingen, Germany.
;
_exptl_crystal_colour orange
_exptl_crystal_density_diffrn 1.469
_exptl_crystal_description plate
_exptl_crystal_F_000 2816
_exptl_crystal_size_max 0.110
_exptl_crystal_size_mid 0.080
_exptl_crystal_size_min 0.060
_refine_diff_density_max 0.992
_refine_diff_density_min -0.814
_refine_diff_density_rms 0.074
_refine_ls_extinction_method none
_refine_ls_goodness_of_fit_ref 1.014
_refine_ls_hydrogen_treatment constr
_refine_ls_matrix_type full
_refine_ls_number_parameters 452
_refine_ls_number_reflns 5356
_refine_ls_number_restraints 440
_refine_ls_restrained_S_all 0.980
_refine_ls_R_factor_all 0.0880
_refine_ls_R_factor_gt 0.0513
_refine_ls_shift/su_max 0.000
_refine_ls_shift/su_mean 0.000
_refine_ls_structure_factor_coef Fsqd
_refine_ls_weighting_details 'w=1/[\s^2^(Fo^2^)+(0.0535P)^2^+12.6743P] where P=(Fo^2^+2Fc^2^)/3'
_refine_ls_weighting_scheme calc
_refine_ls_wR_factor_gt 0.1113
_refine_ls_wR_factor_ref 0.1271
_reflns_Friedel_coverage 0.000
_reflns_number_gt 3478
_reflns_number_total 5356
_reflns_threshold_expression 'I > 2\s(I)'
_cod_data_source_file ol7b02603_si_002.cif
_cod_data_source_block sba151
_cod_depositor_comments 'Adding full bibliography for 1547842.cif.'
_cod_database_code 1547842
_shelx_shelxl_version_number 2016/6
_shelx_space_group_comment
; 
The symmetry employed for this shelxl refinement is uniquely defined 
by the following loop, which should always be used as a source of 
symmetry information in preference to the above space-group names. 
They are only intended as comments. 
;
_shelx_estimated_absorpt_t_min 0.892
_shelx_estimated_absorpt_t_max 0.939

loop_
_space_group_symop_operation_xyz
'x, y, z'
'-x, y, -z+1/2'
'x+1/2, y+1/2, z'
'-x+1/2, y+1/2, -z+1/2'
'-x, -y, -z'
'x, -y, z-1/2'
'-x+1/2, -y+1/2, -z'
'x+1/2, -y+1/2, z-1/2'

loop_
_atom_site_label
_atom_site_type_symbol
_atom_site_fract_x
_atom_site_fract_y
_atom_site_fract_z
_atom_site_U_iso_or_equiv
_atom_site_adp_type
_atom_site_occupancy
_atom_site_site_symmetry_order
_atom_site_calc_flag
_atom_site_refinement_flags_posn
_atom_site_refinement_flags_adp
_atom_site_refinement_flags_occupancy
_atom_site_disorder_assembly
_atom_site_disorder_group
I1 I 0.63384(2) 0.32390(3) 0.08240(2) 0.06998(18) Uani 1 1 d . . . . .
C1 C 0.5790(2) 0.2749(4) 0.20558(18) 0.0417(11) Uani 1 1 d . . . . .
O1 O 0.52508(17) 0.2399(3) 0.18265(14) 0.0577(9) Uani 1 1 d . . . . .
N2 N 0.62493(19) 0.2208(3) 0.23800(14) 0.0385(9) Uani 1 1 d . . . . .
C3 C 0.6888(2) 0.2625(3) 0.26431(17) 0.0368(10) Uani 1 1 d . . . . .
C4 C 0.6873(2) 0.2938(4) 0.31653(18) 0.0435(12) Uani 1 1 d . . . . .
N4 N 0.6317(2) 0.2904(4) 0.34784(16) 0.0612(13) Uani 1 1 d . . . . .
H4 H 0.590967 0.271856 0.331328 0.073 Uiso 1 1 calc R U . A 1
O5 O 0.74497(15) 0.3358(2) 0.34380(12) 0.0475(8) Uani 1 1 d . . . . .
C6 C 0.8081(2) 0.3517(3) 0.31902(17) 0.0384(11) Uani 1 1 d . . . . .
C7 C 0.8582(2) 0.4057(3) 0.34542(18) 0.0430(11) Uani 1 1 d . . . . .
H7 H 0.901232 0.408092 0.327561 0.052 Uiso 1 1 calc R U . . .
C11 C 0.7544(2) 0.2620(3) 0.23732(17) 0.0370(10) Uani 1 1 d . . . . .
C12 C 0.7630(2) 0.2220(4) 0.18681(18) 0.0441(11) Uani 1 1 d . . . . .
H12 H 0.724334 0.190121 0.167196 0.053 Uiso 1 1 calc R U . . .
C13 C 0.8296(3) 0.2282(4) 0.16393(18) 0.0455(11) Uani 1 1 d . . . . .
C14 C 0.8419(3) 0.1913(4) 0.1109(2) 0.0612(15) Uani 1 1 d . . . . .
H14 H 0.804445 0.160534 0.089255 0.073 Uiso 1 1 calc R U . . .
C15 C 0.9070(3) 0.2001(5) 0.0914(2) 0.0752(18) Uani 1 1 d . . . . .
H15 H 0.914761 0.175853 0.055869 0.090 Uiso 1 1 calc R U . . .
C16 C 0.9626(3) 0.2442(5) 0.1227(2) 0.0688(16) Uani 1 1 d . . . . .
H16 H 1.007690 0.249699 0.108101 0.083 Uiso 1 1 calc R U . . .
C17 C 0.9539(3) 0.2798(4) 0.1739(2) 0.0578(14) Uani 1 1 d . . . . .
H17 H 0.992528 0.308684 0.195075 0.069 Uiso 1 1 calc R U . . .
C18 C 0.8859(2) 0.2728(4) 0.19488(19) 0.0458(11) Uani 1 1 d . . . . .
N19 N 0.87822(19) 0.3112(3) 0.24545(15) 0.0417(9) Uani 1 1 d . . . . .
C20 C 0.8154(2) 0.3064(3) 0.26530(17) 0.0378(10) Uani 1 1 d . . . . .
C21 C 0.5954(2) 0.3805(4) 0.1978(2) 0.0494(12) Uani 1 1 d . . . . .
C22 C 0.6150(3) 0.4180(4) 0.1477(2) 0.0558(13) Uani 1 1 d . . . . .
C23 C 0.6226(3) 0.5174(5) 0.1391(3) 0.0818(19) Uani 1 1 d . . . . .
H23 H 0.636217 0.541526 0.104941 0.098 Uiso 1 1 calc R U . . .
C24 C 0.6101(4) 0.5806(5) 0.1812(4) 0.095(2) Uani 1 1 d . . . . .
H24 H 0.614132 0.649289 0.175489 0.114 Uiso 1 1 calc R U . . .
C25 C 0.5920(4) 0.5473(5) 0.2305(3) 0.089(2) Uani 1 1 d . . . . .
H25 H 0.584018 0.592465 0.259014 0.107 Uiso 1 1 calc R U . . .
C26 C 0.5852(3) 0.4475(4) 0.2393(3) 0.0687(16) Uani 1 1 d . . . . .
H26 H 0.573477 0.424515 0.274197 0.082 Uiso 1 1 calc R U . . .
C30 C 0.6155(3) 0.1132(4) 0.2379(2) 0.0569(13) Uani 1 1 d . . . . .
H30A H 0.564817 0.098283 0.228269 0.068 Uiso 1 1 calc R U . . .
H30B H 0.643217 0.084897 0.208782 0.068 Uiso 1 1 calc R U . . .
C31 C 0.6370(3) 0.0647(4) 0.2897(2) 0.0490(12) Uani 1 1 d . . . . .
C32 C 0.6977(3) 0.0232(4) 0.3090(2) 0.0615(14) Uani 1 1 d . . . . .
H32 H 0.740460 0.019435 0.290840 0.074 Uiso 1 1 calc R U . . .
C33 C 0.6866(3) -0.0143(4) 0.3619(2) 0.0700(16) Uani 1 1 d . . . . .
H33 H 0.719921 -0.048399 0.385844 0.084 Uiso 1 1 calc R U . . .
C34 C 0.6205(3) 0.0079(4) 0.3708(2) 0.0743(17) Uani 1 1 d . . . . .
H34 H 0.598634 -0.006912 0.403662 0.089 Uiso 1 1 calc R U . . .
O35 O 0.5879(2) 0.0545(3) 0.32713(16) 0.0700(11) Uani 1 1 d . . . . .
C41 C 0.6310(7) 0.3134(9) 0.4053(5) 0.046(3) Uani 0.676(7) 1 d D . P B 1
H41 H 0.681367 0.319804 0.420515 0.069 Uiso 0.676(7) 1 calc R U P B 1
C42 C 0.5956(6) 0.4111(6) 0.4108(3) 0.071(3) Uani 0.676(7) 1 d D . P B 1
H42A H 0.546390 0.407652 0.394053 0.085 Uiso 0.676(7) 1 calc R U P B 1
H42B H 0.621452 0.461399 0.390835 0.085 Uiso 0.676(7) 1 calc R U P B 1
C43 C 0.5943(6) 0.4411(8) 0.4714(4) 0.090(3) Uani 0.676(7) 1 d D . P B 1
H43A H 0.643452 0.452612 0.486947 0.109 Uiso 0.676(7) 1 calc R U P B 1
H43B H 0.567412 0.503055 0.474073 0.109 Uiso 0.676(7) 1 calc R U P B 1
C44 C 0.5603(7) 0.3621(8) 0.5037(4) 0.073(3) Uani 0.676(7) 1 d D . P B 1
H44A H 0.562714 0.381170 0.542909 0.088 Uiso 0.676(7) 1 calc R U P B 1
H44B H 0.509534 0.356394 0.490849 0.088 Uiso 0.676(7) 1 calc R U P B 1
C45 C 0.5952(7) 0.2653(9) 0.4984(4) 0.084(4) Uani 0.676(7) 1 d D . P B 1
H45A H 0.569396 0.215092 0.518507 0.101 Uiso 0.676(7) 1 calc R U P B 1
H45B H 0.644493 0.268659 0.514974 0.101 Uiso 0.676(7) 1 calc R U P B 1
C46 C 0.5960(5) 0.2351(6) 0.4375(3) 0.068(3) Uani 0.676(7) 1 d D . P B 1
H46A H 0.622141 0.172563 0.434737 0.082 Uiso 0.676(7) 1 calc R U P B 1
H46B H 0.546722 0.224826 0.421977 0.082 Uiso 0.676(7) 1 calc R U P B 1
C41B C 0.6387(13) 0.329(2) 0.4072(10) 0.051(6) Uani 0.324(7) 1 d D . P B 2
H41B H 0.665904 0.391898 0.409536 0.077 Uiso 0.324(7) 1 calc R U P B 2
C42B C 0.5648(9) 0.343(2) 0.4249(7) 0.099(9) Uani 0.324(7) 1 d D . P B 2
H42C H 0.536890 0.282245 0.417778 0.119 Uiso 0.324(7) 1 calc R U P B 2
H42D H 0.541100 0.396770 0.403329 0.119 Uiso 0.324(7) 1 calc R U P B 2
C43B C 0.5672(18) 0.368(3) 0.4864(8) 0.112(12) Uani 0.324(7) 1 d D . P B 2
H43C H 0.589286 0.433500 0.492501 0.134 Uiso 0.324(7) 1 calc R U P B 2
H43D H 0.518178 0.371346 0.498203 0.134 Uiso 0.324(7) 1 calc R U P B 2
C44B C 0.6086(12) 0.293(2) 0.5201(8) 0.108(9) Uani 0.324(7) 1 d D . P B 2
H44C H 0.613354 0.316222 0.558585 0.129 Uiso 0.324(7) 1 calc R U P B 2
H44D H 0.581193 0.231339 0.519202 0.129 Uiso 0.324(7) 1 calc R U P B 2
C45B C 0.6805(10) 0.2726(16) 0.5021(5) 0.086(6) Uani 0.324(7) 1 d D . P B 2
H45C H 0.701129 0.215706 0.522765 0.104 Uiso 0.324(7) 1 calc R U P B 2
H45D H 0.711625 0.329976 0.510098 0.104 Uiso 0.324(7) 1 calc R U P B 2
C46B C 0.6771(9) 0.2502(13) 0.4404(5) 0.069(5) Uani 0.324(7) 1 d D . P B 2
H46C H 0.725940 0.243843 0.428572 0.083 Uiso 0.324(7) 1 calc R U P B 2
H46D H 0.652536 0.186766 0.433418 0.083 Uiso 0.324(7) 1 calc R U P B 2
C51 C 0.8605(2) 0.4623(3) 0.39643(18) 0.0433(11) Uani 1 1 d . . . . .
C52 C 0.9215(3) 0.5108(4) 0.4127(2) 0.0721(17) Uani 1 1 d . . . . .
H52 H 0.961280 0.505259 0.391210 0.087 Uiso 1 1 calc R U . . .
C53 C 0.9272(3) 0.5676(5) 0.4596(3) 0.0797(18) Uani 1 1 d . . . . .
H53 H 0.970737 0.599834 0.469896 0.096 Uiso 1 1 calc R U . . .
C54 C 0.8715(4) 0.5779(4) 0.4908(2) 0.0697(16) Uani 1 1 d . . . . .
H54 H 0.875338 0.617256 0.522941 0.084 Uiso 1 1 calc R U . . .
C55 C 0.8099(4) 0.5310(5) 0.4754(2) 0.089(2) Uani 1 1 d . . . . .
H55 H 0.770243 0.537848 0.496981 0.107 Uiso 1 1 calc R U . . .
C56 C 0.8039(3) 0.4735(5) 0.4289(2) 0.082(2) Uani 1 1 d . . . . .
H56 H 0.760301 0.441093 0.419063 0.098 Uiso 1 1 calc R U . . .

loop_
_atom_site_aniso_label
_atom_site_aniso_U_11
_atom_site_aniso_U_22
_atom_site_aniso_U_33
_atom_site_aniso_U_23
_atom_site_aniso_U_13
_atom_site_aniso_U_12
I1 0.0594(3) 0.1029(4) 0.0466(2) 0.0037(2) -0.00382(16) -0.0070(2)
C1 0.036(3) 0.054(3) 0.035(3) -0.007(2) 0.000(2) -0.002(2)
O1 0.043(2) 0.070(2) 0.057(2) -0.0014(19) -0.0106(16) -0.0082(17)
N2 0.039(2) 0.043(2) 0.033(2) -0.0076(17) -0.0007(16) -0.0001(17)
C3 0.035(2) 0.044(3) 0.032(2) -0.001(2) 0.0027(18) -0.002(2)
C4 0.030(2) 0.064(3) 0.036(2) -0.005(2) 0.0022(19) -0.003(2)
N4 0.033(2) 0.114(4) 0.038(2) -0.019(2) 0.0078(17) -0.016(2)
O5 0.0332(17) 0.077(2) 0.0328(16) -0.0082(16) 0.0061(13) -0.0120(16)
C6 0.033(2) 0.049(3) 0.033(2) 0.007(2) 0.0032(18) 0.002(2)
C7 0.037(3) 0.051(3) 0.042(3) 0.004(2) 0.006(2) -0.002(2)
C11 0.037(2) 0.041(3) 0.034(2) 0.005(2) 0.0028(18) 0.001(2)
C12 0.041(3) 0.054(3) 0.037(2) 0.003(2) 0.003(2) 0.009(2)
C13 0.052(3) 0.049(3) 0.036(2) 0.004(2) 0.011(2) 0.013(2)
C14 0.062(3) 0.081(4) 0.041(3) -0.006(3) 0.009(2) 0.013(3)
C15 0.072(4) 0.110(5) 0.046(3) -0.002(3) 0.022(3) 0.021(3)
C16 0.052(3) 0.104(5) 0.053(3) 0.009(3) 0.023(3) 0.016(3)
C17 0.043(3) 0.080(4) 0.052(3) 0.013(3) 0.018(2) 0.007(3)
C18 0.045(3) 0.054(3) 0.040(3) 0.009(2) 0.014(2) 0.009(2)
N19 0.037(2) 0.048(2) 0.041(2) 0.0065(18) 0.0088(17) 0.0024(18)
C20 0.037(2) 0.044(3) 0.033(2) 0.007(2) 0.0037(18) 0.003(2)
C21 0.039(3) 0.050(3) 0.056(3) -0.005(2) -0.015(2) 0.003(2)
C22 0.047(3) 0.054(3) 0.063(3) 0.009(3) -0.015(2) -0.004(2)
C23 0.075(4) 0.062(4) 0.102(5) 0.019(3) -0.037(4) -0.009(3)
C24 0.082(5) 0.053(4) 0.144(6) 0.002(4) -0.041(5) -0.004(3)
C25 0.083(5) 0.059(4) 0.120(5) -0.034(4) -0.029(4) 0.014(3)
C26 0.059(4) 0.065(4) 0.078(4) -0.020(3) -0.020(3) 0.015(3)
C30 0.054(3) 0.061(3) 0.055(3) 0.004(3) -0.003(2) -0.011(3)
C31 0.044(3) 0.048(3) 0.055(3) -0.002(2) 0.005(2) -0.007(2)
C32 0.043(3) 0.065(4) 0.077(4) -0.006(3) 0.004(3) -0.001(3)
C33 0.068(4) 0.061(4) 0.078(4) 0.002(3) -0.016(3) 0.010(3)
C34 0.082(4) 0.078(4) 0.062(4) 0.018(3) 0.005(3) 0.008(4)
O35 0.059(2) 0.080(3) 0.071(2) 0.022(2) 0.0094(19) 0.009(2)
C41 0.031(6) 0.070(6) 0.038(4) -0.014(4) 0.004(4) -0.014(5)
C42 0.093(8) 0.071(6) 0.051(5) -0.011(4) 0.018(5) -0.007(5)
C43 0.118(9) 0.093(7) 0.064(6) -0.026(5) 0.034(6) -0.015(6)
C44 0.053(7) 0.129(8) 0.039(5) -0.025(6) 0.012(5) -0.030(5)
C45 0.110(9) 0.098(7) 0.046(5) -0.004(6) 0.021(6) -0.041(6)
C46 0.094(7) 0.072(6) 0.040(4) -0.003(4) 0.013(4) -0.010(5)
C41B 0.041(12) 0.079(16) 0.034(7) -0.013(8) 0.012(8) -0.020(10)
C42B 0.044(10) 0.20(3) 0.058(10) -0.047(13) 0.011(8) 0.001(11)
C43B 0.081(19) 0.20(3) 0.057(12) -0.050(15) 0.030(13) -0.036(17)
C44B 0.115(16) 0.16(3) 0.049(12) -0.045(13) 0.030(11) -0.054(15)
C45B 0.121(15) 0.105(16) 0.036(7) 0.011(9) 0.026(9) -0.027(12)
C46B 0.078(12) 0.086(13) 0.045(7) -0.015(8) 0.007(7) -0.005(9)
C51 0.044(3) 0.047(3) 0.038(2) 0.007(2) -0.002(2) -0.010(2)
C52 0.062(4) 0.084(4) 0.070(4) -0.012(3) 0.003(3) -0.025(3)
C53 0.074(4) 0.083(5) 0.080(4) -0.015(3) -0.013(3) -0.030(4)
C54 0.099(5) 0.060(4) 0.049(3) -0.002(3) -0.008(3) -0.015(3)
C55 0.095(5) 0.118(6) 0.057(4) -0.035(4) 0.022(3) -0.032(4)
C56 0.069(4) 0.117(5) 0.062(4) -0.040(4) 0.020(3) -0.039(4)

loop_
_atom_type_symbol
_atom_type_description
_atom_type_scat_dispersion_real
_atom_type_scat_dispersion_imag
_atom_type_scat_source
C C 0.0033 0.0016 'International Tables Vol C Tables 4.2.6.8 and 6.1.1.4'
H H 0.0000 0.0000 'International Tables Vol C Tables 4.2.6.8 and 6.1.1.4'
N N 0.0061 0.0033 'International Tables Vol C Tables 4.2.6.8 and 6.1.1.4'
O O 0.0106 0.0060 'International Tables Vol C Tables 4.2.6.8 and 6.1.1.4'
I I -0.4742 1.8119 'International Tables Vol C Tables 4.2.6.8 and 6.1.1.4'

loop_
_geom_angle_atom_site_label_1
_geom_angle_atom_site_label_2
_geom_angle_atom_site_label_3
_geom_angle
O1 C1 N2 122.3(5)
O1 C1 C21 119.6(4)
N2 C1 C21 118.2(4)
C1 N2 C3 121.9(4)
C1 N2 C30 117.9(4)
C3 N2 C30 119.2(4)
C4 C3 N2 118.3(4)
C4 C3 C11 120.7(4)
N2 C3 C11 120.8(4)
N4 C4 C3 126.7(4)
N4 C4 O5 111.5(4)
C3 C4 O5 121.8(4)
C4 N4 C41 127.6(6)
C4 N4 C41B 120.4(10)
C4 N4 H4 116.2
C41 N4 H4 116.2
C4 O5 C6 122.1(3)
C7 C6 O5 118.5(4)
C7 C6 C20 124.0(4)
O5 C6 C20 117.5(4)
C6 C7 C51 133.1(4)
C6 C7 H7 113.5
C51 C7 H7 113.5
C12 C11 C20 117.1(4)
C12 C11 C3 125.1(4)
C20 C11 C3 117.8(4)
C11 C12 C13 119.9(4)
C11 C12 H12 120.0
C13 C12 H12 120.0
C18 C13 C12 118.3(4)
C18 C13 C14 118.6(4)
C12 C13 C14 123.1(5)
C15 C14 C13 120.0(5)
C15 C14 H14 120.0
C13 C14 H14 120.0
C14 C15 C16 120.8(5)
C14 C15 H15 119.6
C16 C15 H15 119.6
C17 C16 C15 121.6(5)
C17 C16 H16 119.2
C15 C16 H16 119.2
C16 C17 C18 118.6(5)
C16 C17 H17 120.7
C18 C17 H17 120.7
N19 C18 C13 122.2(4)
N19 C18 C17 117.4(5)
C13 C18 C17 120.4(5)
C20 N19 C18 118.2(4)
N19 C20 C11 124.1(4)
N19 C20 C6 117.0(4)
C11 C20 C6 118.9(4)
C26 C21 C22 117.2(5)
C26 C21 C1 120.1(5)
C22 C21 C1 122.4(5)
C23 C22 C21 121.9(6)
C23 C22 I1 117.3(5)
C21 C22 I1 120.8(4)
C24 C23 C22 118.4(7)
C24 C23 H23 120.8
C22 C23 H23 120.8
C25 C24 C23 121.6(7)
C25 C24 H24 119.2
C23 C24 H24 119.2
C24 C25 C26 120.0(7)
C24 C25 H25 120.0
C26 C25 H25 120.0
C25 C26 C21 120.9(6)
C25 C26 H26 119.6
C21 C26 H26 119.6
C31 C30 N2 114.9(4)
C31 C30 H30A 108.5
N2 C30 H30A 108.5
C31 C30 H30B 108.5
N2 C30 H30B 108.5
H30A C30 H30B 107.5
C32 C31 O35 109.2(5)
C32 C31 C30 132.8(5)
O35 C31 C30 118.0(5)
C31 C32 C33 107.3(5)
C31 C32 H32 126.3
C33 C32 H32 126.3
C34 C33 C32 105.8(5)
C34 C33 H33 127.1
C32 C33 H33 127.1
C33 C34 O35 111.2(5)
C33 C34 H34 124.4
O35 C34 H34 124.4
C34 O35 C31 106.6(4)
N4 C41 C42 108.4(8)
N4 C41 C46 113.0(10)
C42 C41 C46 111.5(9)
N4 C41 H41 107.9
C42 C41 H41 107.9
C46 C41 H41 107.9
C41 C42 C43 111.1(8)
C41 C42 H42A 109.4
C43 C42 H42A 109.4
C41 C42 H42B 109.4
C43 C42 H42B 109.4
H42A C42 H42B 108.0
C44 C43 C42 110.6(8)
C44 C43 H43A 109.5
C42 C43 H43A 109.5
C44 C43 H43B 109.5
C42 C43 H43B 109.5
H43A C43 H43B 108.1
C45 C44 C43 112.3(10)
C45 C44 H44A 109.1
C43 C44 H44A 109.1
C45 C44 H44B 109.1
C43 C44 H44B 109.1
H44A C44 H44B 107.9
C44 C45 C46 110.8(9)
C44 C45 H45A 109.5
C46 C45 H45A 109.5
C44 C45 H45B 109.5
C46 C45 H45B 109.5
H45A C45 H45B 108.1
C41 C46 C45 110.5(8)
C41 C46 H46A 109.6
C45 C46 H46A 109.6
C41 C46 H46B 109.6
C45 C46 H46B 109.6
H46A C46 H46B 108.1
C46B C41B C42B 111.0(17)
C46B C41B N4 105.8(18)
C42B C41B N4 107(2)
C46B C41B H41B 110.9
C42B C41B H41B 110.9
N4 C41B H41B 110.9
C41B C42B C43B 110.2(17)
C41B C42B H42C 109.6
C43B C42B H42C 109.6
C41B C42B H42D 109.6
C43B C42B H42D 109.6
H42C C42B H42D 108.1
C44B C43B C42B 111.4(19)
C44B C43B H43C 109.4
C42B C43B H43C 109.4
C44B C43B H43D 109.4
C42B C43B H43D 109.4
H43C C43B H43D 108.0
C45B C44B C43B 115(2)
C45B C44B H44C 108.6
C43B C44B H44C 108.6
C45B C44B H44D 108.6
C43B C44B H44D 108.6
H44C C44B H44D 107.5
C44B C45B C46B 110.7(14)
C44B C45B H45C 109.5
C46B C45B H45C 109.5
C44B C45B H45D 109.5
C46B C45B H45D 109.5
H45C C45B H45D 108.1
C41B C46B C45B 112.0(15)
C41B C46B H46C 109.2
C45B C46B H46C 109.2
C41B C46B H46D 109.2
C45B C46B H46D 109.2
H46C C46B H46D 107.9
C52 C51 C56 116.7(5)
C52 C51 C7 118.6(4)
C56 C51 C7 124.7(4)
C51 C52 C53 122.0(6)
C51 C52 H52 119.0
C53 C52 H52 119.0
C54 C53 C52 120.6(6)
C54 C53 H53 119.7
C52 C53 H53 119.7
C53 C54 C55 118.8(6)
C53 C54 H54 120.6
C55 C54 H54 120.6
C54 C55 C56 121.0(6)
C54 C55 H55 119.5
C56 C55 H55 119.5
C55 C56 C51 121.0(5)
C55 C56 H56 119.5
C51 C56 H56 119.5

loop_
_geom_bond_atom_site_label_1
_geom_bond_atom_site_label_2
_geom_bond_distance
I1 C22 2.098(6)
C1 O1 1.224(5)
C1 N2 1.352(6)
C1 C21 1.487(7)
N2 C3 1.442(5)
N2 C30 1.478(6)
C3 C4 1.349(6)
C3 C11 1.443(6)
C4 N4 1.343(5)
C4 O5 1.361(5)
N4 C41 1.441(13)
N4 C41B 1.54(3)
N4 H4 0.8800
O5 C6 1.392(5)
C6 C7 1.329(6)
C6 C20 1.466(6)
C7 C51 1.464(6)
C7 H7 0.9500
C11 C12 1.370(6)
C11 C20 1.432(6)
C12 C13 1.413(6)
C12 H12 0.9500
C13 C18 1.400(7)
C13 C14 1.425(6)
C14 C15 1.355(7)
C14 H14 0.9500
C15 C16 1.392(8)
C15 H15 0.9500
C16 C17 1.362(7)
C16 H16 0.9500
C17 C18 1.419(6)
C17 H17 0.9500
C18 N19 1.360(6)
N19 C20 1.315(5)
C21 C26 1.388(7)
C21 C22 1.400(7)
C22 C23 1.379(8)
C23 C24 1.375(10)
C23 H23 0.9500
C24 C25 1.354(10)
C24 H24 0.9500
C25 C26 1.385(9)
C25 H25 0.9500
C26 H26 0.9500
C30 C31 1.460(7)
C30 H30A 0.9900
C30 H30B 0.9900
C31 C32 1.335(7)
C31 O35 1.357(6)
C32 C33 1.418(8)
C32 H32 0.9500
C33 C34 1.317(8)
C33 H33 0.9500
C34 O35 1.354(6)
C34 H34 0.9500
C41 C42 1.499(12)
C41 C46 1.506(11)
C41 H41 1.0000
C42 C43 1.538(10)
C42 H42A 0.9900
C42 H42B 0.9900
C43 C44 1.507(13)
C43 H43A 0.9900
C43 H43B 0.9900
C44 C45 1.484(12)
C44 H44A 0.9900
C44 H44B 0.9900
C45 C46 1.545(10)
C45 H45A 0.9900
C45 H45B 0.9900
C46 H46A 0.9900
C46 H46B 0.9900
C41B C46B 1.500(16)
C41B C42B 1.503(15)
C41B H41B 1.0000
C42B C43B 1.540(16)
C42B H42C 0.9900
C42B H42D 0.9900
C43B C44B 1.496(17)
C43B H43C 0.9900
C43B H43D 0.9900
C44B C45B 1.483(17)
C44B H44C 0.9900
C44B H44D 0.9900
C45B C46B 1.536(14)
C45B H45C 0.9900
C45B H45D 0.9900
C46B H46C 0.9900
C46B H46D 0.9900
C51 C52 1.362(7)
C51 C56 1.385(7)
C52 C53 1.380(8)
C52 H52 0.9500
C53 C54 1.350(8)
C53 H53 0.9500
C54 C55 1.358(8)
C54 H54 0.9500
C55 C56 1.378(7)
C55 H55 0.9500
C56 H56 0.9500

loop_
_geom_torsion_atom_site_label_1
_geom_torsion_atom_site_label_2
_geom_torsion_atom_site_label_3
_geom_torsion_atom_site_label_4
_geom_torsion
O1 C1 N2 C3 179.2(4)
C21 C1 N2 C3 -0.6(6)
O1 C1 N2 C30 10.5(6)
C21 C1 N2 C30 -169.3(4)
C1 N2 C3 C4 95.8(5)
C30 N2 C3 C4 -95.6(5)
C1 N2 C3 C11 -90.0(5)
C30 N2 C3 C11 78.6(5)
N2 C3 C4 N4 0.3(8)
C11 C3 C4 N4 -173.9(5)
N2 C3 C4 O5 -178.6(4)
C11 C3 C4 O5 7.1(7)
C3 C4 N4 C41 172.6(7)
O5 C4 N4 C41 -8.3(9)
C3 C4 N4 C41B 179.6(11)
O5 C4 N4 C41B -1.4(12)
N4 C4 O5 C6 -177.0(4)
C3 C4 O5 C6 2.1(7)
C4 O5 C6 C7 170.2(4)
C4 O5 C6 C20 -10.5(6)
O5 C6 C7 C51 -5.6(8)
C20 C6 C7 C51 175.2(5)
C4 C3 C11 C12 172.6(5)
N2 C3 C11 C12 -1.5(7)
C4 C3 C11 C20 -7.2(7)
N2 C3 C11 C20 178.7(4)
C20 C11 C12 C13 -1.8(6)
C3 C11 C12 C13 178.4(4)
C11 C12 C13 C18 2.1(7)
C11 C12 C13 C14 -177.8(5)
C18 C13 C14 C15 -0.2(8)
C12 C13 C14 C15 179.7(5)
C13 C14 C15 C16 0.5(9)
C14 C15 C16 C17 0.2(10)
C15 C16 C17 C18 -1.1(9)
C12 C13 C18 N19 -1.0(7)
C14 C13 C18 N19 179.0(4)
C12 C13 C18 C17 179.3(4)
C14 C13 C18 C17 -0.7(7)
C16 C17 C18 N19 -178.3(5)
C16 C17 C18 C13 1.4(8)
C13 C18 N19 C20 -0.4(7)
C17 C18 N19 C20 179.3(4)
C18 N19 C20 C11 0.8(7)
C18 N19 C20 C6 -177.8(4)
C12 C11 C20 N19 0.3(7)
C3 C11 C20 N19 -179.9(4)
C12 C11 C20 C6 178.9(4)
C3 C11 C20 C6 -1.3(6)
C7 C6 C20 N19 7.7(7)
O5 C6 C20 N19 -171.5(4)
C7 C6 C20 C11 -171.0(4)
O5 C6 C20 C11 9.8(6)
O1 C1 C21 C26 104.7(5)
N2 C1 C21 C26 -75.5(6)
O1 C1 C21 C22 -69.3(6)
N2 C1 C21 C22 110.5(5)
C26 C21 C22 C23 -1.4(7)
C1 C21 C22 C23 172.8(5)
C26 C21 C22 I1 178.8(3)
C1 C21 C22 I1 -7.0(6)
C21 C22 C23 C24 -0.3(8)
I1 C22 C23 C24 179.5(5)
C22 C23 C24 C25 1.3(10)
C23 C24 C25 C26 -0.6(10)
C24 C25 C26 C21 -1.2(9)
C22 C21 C26 C25 2.1(7)
C1 C21 C26 C25 -172.2(5)
C1 N2 C30 C31 -148.8(4)
C3 N2 C30 C31 42.1(6)
N2 C30 C31 C32 -92.9(7)
N2 C30 C31 O35 89.3(5)
O35 C31 C32 C33 -0.7(6)
C30 C31 C32 C33 -178.6(5)
C31 C32 C33 C34 -0.6(7)
C32 C33 C34 O35 1.6(7)
C33 C34 O35 C31 -2.0(7)
C32 C31 O35 C34 1.6(6)
C30 C31 O35 C34 179.9(5)
C4 N4 C41 C42 105.3(10)
C4 N4 C41 C46 -130.6(9)
N4 C41 C42 C43 -179.0(9)
C46 C41 C42 C43 56.0(14)
C41 C42 C43 C44 -54.7(14)
C42 C43 C44 C45 55.3(14)
C43 C44 C45 C46 -55.9(13)
N4 C41 C46 C45 -178.5(8)
C42 C41 C46 C45 -56.1(14)
C44 C45 C46 C41 55.6(13)
C4 N4 C41B C46B -78(2)
C4 N4 C41B C42B 163.4(16)
C46B C41B C42B C43B 57(3)
N4 C41B C42B C43B 172(2)
C41B C42B C43B C44B -54(4)
C42B C43B C44B C45B 52(4)
C43B C44B C45B C46B -51(3)
C42B C41B C46B C45B -57(3)
N4 C41B C46B C45B -173.2(15)
C44B C45B C46B C41B 53(2)
C6 C7 C51 C52 180.0(6)
C6 C7 C51 C56 -2.5(9)
C56 C51 C52 C53 0.6(9)
C7 C51 C52 C53 178.3(5)
C51 C52 C53 C54 -0.7(10)
C52 C53 C54 C55 0.3(10)
C53 C54 C55 C56 0.2(11)
C54 C55 C56 C51 -0.3(11)
C52 C51 C56 C55 -0.1(10)
C7 C51 C56 C55 -177.7(6)
